data_7121999
loop_
_publ_author_name
'Mishra, Manish Kumar'
'Kadambi, Sourabh B.'
'Ramamurty, Upadrasta'
'Ghosh, Soumyajit'

_publ_section_title
;
 Elastic flexibility tuning via interaction factor modulation in molecular
 crystals.
;
_journal_issue 65
_journal_name_full 'Chemical communications (Cambridge, England)'
_journal_page_first 9047
_journal_page_last 9050
_journal_paper_doi 10.1039/c8cc04132f
_journal_volume 54
_journal_year 2018
_chemical_formula_sum 'C15 H9 N'
_chemical_formula_weight 203.23
_space_group_crystal_system orthorhombic
_space_group_IT_number 19
_space_group_name_Hall 'P 2ac 2ab'
_space_group_name_H-M_alt 'P 21 21 21'
_symmetry_space_group_name_Hall 'P 2ac 2ab'
_symmetry_space_group_name_H-M 'P 21 21 21'
_atom_sites_solution_hydrogens geom
_audit_creation_method SHELXL-2016/6
_audit_update_record
;
2018-05-02 deposited with the CCDC.
2018-07-18 downloaded from the CCDC.
;
_cell_angle_alpha 90
_cell_angle_beta 90
_cell_angle_gamma 90
_cell_formula_units_Z 4
_cell_length_a 3.8727(9)
_cell_length_b 15.111(4)
_cell_length_c 17.132(5)
_cell_measurement_reflns_used 2283
_cell_measurement_temperature 100(2)
_cell_measurement_theta_max 27.5
_cell_measurement_theta_min 1.6
_cell_volume 1002.6(5)
_computing_structure_refinement 'SHELXL-2016/6 (Sheldrick, 2016)'
_diffrn_ambient_temperature 100(2)
_diffrn_measured_fraction_theta_full 0.999
_diffrn_measured_fraction_theta_max 0.993
_diffrn_measurement_device_type 'Bruker P4'
_diffrn_measurement_method '\w scans'
_diffrn_radiation_type MoK\a
_diffrn_radiation_wavelength 0.71073
_diffrn_reflns_av_R_equivalents 0.1645
_diffrn_reflns_av_unetI/netI 0.0959
_diffrn_reflns_Laue_measured_fraction_full 0.999
_diffrn_reflns_Laue_measured_fraction_max 0.993
_diffrn_reflns_limit_h_max 5
_diffrn_reflns_limit_h_min -5
_diffrn_reflns_limit_k_max 19
_diffrn_reflns_limit_k_min -19
_diffrn_reflns_limit_l_max 22
_diffrn_reflns_limit_l_min -22
_diffrn_reflns_number 10559
_diffrn_reflns_point_group_measured_fraction_full 0.999
_diffrn_reflns_point_group_measured_fraction_max 0.993
_diffrn_reflns_theta_full 25.242
_diffrn_reflns_theta_max 27.501
_diffrn_reflns_theta_min 1.797
_diffrn_source 'sealed tube'
_exptl_absorpt_coefficient_mu 0.079
_exptl_absorpt_correction_type multi-scan
_exptl_absorpt_process_details 'North et al., 1968'
_exptl_crystal_colour colorless
_exptl_crystal_density_diffrn 1.346
_exptl_crystal_density_method none
_exptl_crystal_description Acicular
_exptl_crystal_F_000 424
_exptl_crystal_size_max 0.5
_exptl_crystal_size_mid 0.03
_exptl_crystal_size_min 0.02
_exptl_transmission_factor_max 0.998
_exptl_transmission_factor_min 0.997
_refine_diff_density_max 0.491
_refine_diff_density_min -0.519
_refine_diff_density_rms 0.176
_refine_ls_abs_structure_details
;
 Refined as an inversion twin.
;
_refine_ls_abs_structure_Flack -10(10)
_refine_ls_extinction_coef 0.23(3)
_refine_ls_extinction_expression Fc^*^=kFc[1+0.001xFc^2^\l^3^/sin(2\q)]^-1/4^
_refine_ls_extinction_method 'SHELXL-2016/6 (Sheldrick 2016)'
_refine_ls_goodness_of_fit_ref 1.184
_refine_ls_hydrogen_treatment constr
_refine_ls_matrix_type full
_refine_ls_number_parameters 147
_refine_ls_number_reflns 2266
_refine_ls_number_restraints 0
_refine_ls_restrained_S_all 1.184
_refine_ls_R_factor_all 0.0948
_refine_ls_R_factor_gt 0.0772
_refine_ls_shift/su_max 0.184
_refine_ls_shift/su_mean 0.005
_refine_ls_structure_factor_coef Fsqd
_refine_ls_weighting_details 'w=1/[\s^2^(Fo^2^)+(0.1000P)^2^] where P=(Fo^2^+2Fc^2^)/3'
_refine_ls_weighting_scheme calc
_refine_ls_wR_factor_gt 0.1889
_refine_ls_wR_factor_ref 0.2097
_reflns_Friedel_coverage 0.650
_reflns_Friedel_fraction_full 1.000
_reflns_Friedel_fraction_max 0.992
_reflns_number_gt 1879
_reflns_number_total 2266
_reflns_threshold_expression 'I > 2\s(I)'
_cod_data_source_file c8cc04132f3.cif
_cod_data_source_block C15H9N-EC1
_cod_depositor_comments 'Adding full bibliography for 7121996--7121999.cif.'
_cod_database_code 7121999
_shelx_shelxl_version_number 2016/6
_shelx_space_group_comment
;
The symmetry employed for this shelxl refinement is uniquely defined
by the following loop, which should always be used as a source of
symmetry information in preference to the above space-group names.
They are only intended as comments.
;

loop_
_space_group_symop_operation_xyz
'x, y, z'
'-x+1/2, -y, z+1/2'
'x+1/2, -y+1/2, -z'
'-x, y+1/2, -z+1/2'

loop_
_atom_site_label
_atom_site_type_symbol
_atom_site_fract_x
_atom_site_fract_y
_atom_site_fract_z
_atom_site_U_iso_or_equiv
_atom_site_adp_type
_atom_site_occupancy
_atom_site_site_symmetry_order
_atom_site_calc_flag
_atom_site_refinement_flags_posn
_atom_site_refinement_flags_adp
N1 N -0.0564(11) -0.0731(2) 0.1628(2) 0.0430(10) Uani 1 1 d . .
C049 C 0.4077(9) 0.2115(2) 0.2422(2) 0.0252(8) Uani 1 1 d . .
C050 C 0.3061(9) 0.1346(2) 0.1992(2) 0.0244(9) Uani 1 1 d . .
C051 C 0.1411(10) 0.0651(2) 0.2398(2) 0.0251(8) Uani 1 1 d . .
C052 C 0.0781(10) 0.0691(2) 0.3209(2) 0.0253(8) Uani 1 1 d . .
C053 C -0.1435(12) 0.0074(3) 0.4409(2) 0.0356(10) Uani 1 1 d . .
H053 H -0.253481 -0.038218 0.467472 0.043 Uiso 1 1 calc R U
C054 C 0.1873(10) 0.1467(2) 0.3624(2) 0.0269(9) Uani 1 1 d . .
C055 C 0.0321(11) -0.0114(2) 0.1972(2) 0.0283(9) Uani 1 1 d . .
C056 C 0.5670(10) 0.2828(2) 0.2016(2) 0.0302(9) Uani 1 1 d . .
H056 H 0.633158 0.333282 0.228762 0.036 Uiso 1 1 calc R U
C057 C 0.3475(10) 0.2152(2) 0.3220(2) 0.0279(9) Uani 1 1 d . .
H057 H 0.416613 0.265298 0.349469 0.034 Uiso 1 1 calc R U
C058 C 0.1268(11) 0.1505(3) 0.4446(2) 0.0336(10) Uani 1 1 d . .
H058 H 0.199568 0.199802 0.472641 0.040 Uiso 1 1 calc R U
C059 C -0.0893(11) 0.0002(3) 0.3626(2) 0.0312(9) Uani 1 1 d . .
H059 H -0.162478 -0.050223 0.336231 0.037 Uiso 1 1 calc R U
C060 C -0.0342(12) 0.0838(3) 0.4824(2) 0.0391(11) Uani 1 1 d . .
H060 H -0.073546 0.087873 0.535857 0.047 Uiso 1 1 calc R U
C061 C 0.3731(10) 0.1313(2) 0.1178(2) 0.0281(9) Uani 1 1 d . .
H061 H 0.310699 0.081634 0.089037 0.034 Uiso 1 1 calc R U
C062 C 0.5285(10) 0.2010(3) 0.0818(2) 0.0311(9) Uani 1 1 d . .
H062 H 0.573155 0.197888 0.028540 0.037 Uiso 1 1 calc R U
C064 C 0.6234(11) 0.2777(3) 0.1233(2) 0.0322(9) Uani 1 1 d . .
H064 H 0.724697 0.325010 0.097107 0.039 Uiso 1 1 calc R U

loop_
_atom_site_aniso_label
_atom_site_aniso_U_11
_atom_site_aniso_U_22
_atom_site_aniso_U_33
_atom_site_aniso_U_23
_atom_site_aniso_U_13
_atom_site_aniso_U_12
N1 0.064(3) 0.0277(17) 0.0369(19) 0.0027(16) -0.0120(19) -0.0113(19)
C049 0.0263(18) 0.0190(17) 0.0303(19) 0.0001(14) -0.0023(16) 0.0031(15)
C050 0.0279(18) 0.0204(17) 0.0249(18) 0.0004(14) -0.0035(15) 0.0025(15)
C051 0.0296(18) 0.0201(17) 0.0257(18) 0.0024(14) -0.0049(16) 0.0028(15)
C052 0.0249(18) 0.0235(17) 0.0275(18) 0.0018(14) 0.0001(15) 0.0044(16)
C053 0.038(2) 0.037(2) 0.032(2) 0.0118(17) 0.0033(18) 0.000(2)
C054 0.0288(18) 0.0256(18) 0.0263(18) -0.0002(15) -0.0022(15) 0.0065(16)
C055 0.035(2) 0.0238(18) 0.0259(18) 0.0033(15) -0.0058(16) -0.0044(16)
C056 0.030(2) 0.0218(17) 0.039(2) -0.0007(15) -0.0023(17) -0.0011(17)
C057 0.031(2) 0.0219(17) 0.0305(19) -0.0056(15) -0.0032(16) 0.0043(16)
C058 0.034(2) 0.038(2) 0.028(2) -0.0073(17) 0.0007(17) 0.006(2)
C059 0.0313(19) 0.0291(19) 0.033(2) 0.0057(16) -0.0038(17) 0.0023(17)
C060 0.041(2) 0.052(3) 0.0239(19) 0.0033(17) 0.0052(18) 0.010(2)
C061 0.0318(19) 0.0258(18) 0.0267(18) -0.0015(15) -0.0048(17) 0.0020(16)
C062 0.035(2) 0.033(2) 0.0259(18) 0.0028(16) 0.0005(17) 0.0026(18)
C064 0.034(2) 0.0247(18) 0.038(2) 0.0074(16) 0.0022(19) -0.0026(17)

loop_
_atom_type_symbol
_atom_type_description
_atom_type_scat_dispersion_real
_atom_type_scat_dispersion_imag
_atom_type_scat_source
C C 0.0033 0.0016 'International Tables Vol C Tables 4.2.6.8 and 6.1.1.4'
H H 0.0000 0.0000 'International Tables Vol C Tables 4.2.6.8 and 6.1.1.4'
N N 0.0061 0.0033 'International Tables Vol C Tables 4.2.6.8 and 6.1.1.4'

loop_
_geom_angle_atom_site_label_1
_geom_angle_atom_site_label_2
_geom_angle_atom_site_label_3
_geom_angle
C057 C049 C056 121.5(3)
C057 C049 C050 119.6(3)
C056 C049 C050 118.9(3)
C061 C050 C051 122.7(3)
C061 C050 C049 118.9(3)
C051 C050 C049 118.4(3)
C050 C051 C052 122.0(3)
C050 C051 C055 118.9(3)
C052 C051 C055 119.1(3)
C051 C052 C059 122.8(3)
C051 C052 C054 118.2(3)
C059 C052 C054 119.0(3)
C059 C053 C060 120.8(4)
C059 C053 H053 119.6
C060 C053 H053 119.6
C057 C054 C052 119.6(3)
C057 C054 C058 122.2(4)
C052 C054 C058 118.2(3)
N1 C055 C051 179.9(5)
C064 C056 C049 120.6(4)
C064 C056 H056 119.7
C049 C056 H056 119.7
C054 C057 C049 122.3(3)
C054 C057 H057 118.9
C049 C057 H057 118.9
C060 C058 C054 121.2(4)
C060 C058 H058 119.4
C054 C058 H058 119.4
C053 C059 C052 120.5(4)
C053 C059 H059 119.8
C052 C059 H059 119.8
C058 C060 C053 120.2(4)
C058 C060 H060 119.9
C053 C060 H060 119.9
C062 C061 C050 119.9(3)
C062 C061 H061 120.0
C050 C061 H061 120.0
C061 C062 C064 121.6(4)
C061 C062 H062 119.2
C064 C062 H062 119.2
C056 C064 C062 120.1(4)
C056 C064 H064 120.0
C062 C064 H064 120.0

loop_
_geom_bond_atom_site_label_1
_geom_bond_atom_site_label_2
_geom_bond_distance
N1 C055 1.154(5)
C049 C057 1.389(5)
C049 C056 1.424(5)
C049 C050 1.430(5)
C050 C061 1.421(5)
C050 C051 1.412(5)
C051 C052 1.411(5)
C051 C055 1.431(5)
C052 C059 1.419(5)
C052 C054 1.435(5)
C053 C059 1.362(6)
C053 C060 1.420(6)
C053 H053 0.9300
C054 C057 1.391(5)
C054 C058 1.430(5)
C056 C064 1.361(6)
C056 H056 0.9300
C057 H057 0.9300
C058 C060 1.350(6)
C058 H058 0.9300
C059 H059 0.9300
C060 H060 0.9300
C061 C062 1.360(5)
C061 H061 0.9300
C062 C064 1.409(6)
C062 H062 0.9300
C064 H064 0.9300

loop_
_geom_torsion_atom_site_label_1
_geom_torsion_atom_site_label_2
_geom_torsion_atom_site_label_3
_geom_torsion_atom_site_label_4
_geom_torsion
C057 C049 C050 C061 -179.3(3)
C056 C049 C050 C061 1.1(5)
C057 C049 C050 C051 1.0(5)
C056 C049 C050 C051 -178.6(3)
C061 C050 C051 C052 179.7(4)
C049 C050 C051 C052 -0.7(5)
C061 C050 C051 C055 -0.9(5)
C049 C050 C051 C055 178.8(3)
C050 C051 C052 C059 179.6(4)
C055 C051 C052 C059 0.1(5)
C050 C051 C052 C054 -0.1(5)
C055 C051 C052 C054 -179.6(3)
C051 C052 C054 C057 0.6(5)
C059 C052 C054 C057 -179.1(3)
C051 C052 C054 C058 -179.4(4)
C059 C052 C054 C058 0.9(5)
C057 C049 C056 C064 -180.0(4)
C050 C049 C056 C064 -0.3(5)
C052 C054 C057 C049 -0.2(5)
C058 C054 C057 C049 179.7(4)
C056 C049 C057 C054 179.0(3)
C050 C049 C057 C054 -0.6(5)
C057 C054 C058 C060 178.9(4)
C052 C054 C058 C060 -1.1(6)
C060 C053 C059 C052 0.0(6)
C051 C052 C059 C053 179.9(4)
C054 C052 C059 C053 -0.4(6)
C054 C058 C060 C053 0.8(7)
C059 C053 C060 C058 -0.2(7)
C051 C050 C061 C062 179.0(4)
C049 C050 C061 C062 -0.6(5)
C050 C061 C062 C064 -0.6(6)
C049 C056 C064 C062 -0.9(6)
C061 C062 C064 C056 1.4(6)
